data_4517833
loop_
_publ_author_name
'Chadeayne, Andrew R.'
'Pham, Duyen N. K.'
'Reid, Brian G.'
'Golen, James A.'
'Manke, David R.'

_publ_section_title
;
 Active Metabolite of Aeruginascin
 (4-Hydroxy-<i>N</i>,<i>N</i>,<i>N</i>-trimethyltryptamine): Synthesis,
 Structure, and Serotonergic Binding Affinity.
;
_journal_issue 27
_journal_name_full 'ACS omega'
_journal_page_first 16940
_journal_page_last 16943
_journal_paper_doi 10.1021/acsomega.0c02208
_journal_volume 5
_journal_year 2020
_chemical_formula_moiety 'I, C15 H21 N2 O2'
_chemical_formula_sum 'C15 H21 I N2 O2'
_chemical_formula_weight 388.24
_space_group_crystal_system monoclinic
_space_group_IT_number 4
_space_group_name_Hall 'P 2yb'
_space_group_name_H-M_alt 'P 1 21 1'
_atom_sites_solution_hydrogens mixed
_atom_sites_solution_primary direct
_audit_creation_date 2020-02-26
_audit_creation_method
;
Olex2 1.3
(compiled Nov 21 2019 18:26:39 for OlexSys, GUI svn.r6003)
;
_cell_angle_alpha 90
_cell_angle_beta 101.069(3)
_cell_angle_gamma 90
_cell_formula_units_Z 2
_cell_length_a 7.8459(9)
_cell_length_b 9.8098(12)
_cell_length_c 11.0823(12)
_cell_measurement_reflns_used 9928
_cell_measurement_temperature 299(2)
_cell_measurement_theta_max 25.17
_cell_measurement_theta_min 2.93
_cell_volume 837.10(17)
_computing_cell_refinement 'SAINT V8.38A (Bruker, 2018)'
_computing_data_reduction 'SAINT V8.38A (Bruker, 2018)'
_computing_molecular_graphics 'Olex2 1.3 (Dolomanov et al., 2009)'
_computing_publication_material 'Olex2 1.3 (Dolomanov et al., 2009)'
_computing_structure_refinement 'SHELXL 2018/3 (Sheldrick, 2015)'
_computing_structure_solution 'SHELXS  (Sheldrick, 2008)'
_diffrn_ambient_temperature 299.05
_diffrn_measured_fraction_theta_full 0.998
_diffrn_measured_fraction_theta_max 0.998
_diffrn_measurement_device_type 'Bruker APEX-II CCD'
_diffrn_measurement_method '\f and \w scans'
_diffrn_radiation_type MoK\a
_diffrn_radiation_wavelength 0.71073
_diffrn_reflns_av_R_equivalents 0.0424
_diffrn_reflns_av_unetI/netI 0.0298
_diffrn_reflns_Laue_measured_fraction_full 0.998
_diffrn_reflns_Laue_measured_fraction_max 0.998
_diffrn_reflns_limit_h_max 9
_diffrn_reflns_limit_h_min -9
_diffrn_reflns_limit_k_max 11
_diffrn_reflns_limit_k_min -11
_diffrn_reflns_limit_l_max 13
_diffrn_reflns_limit_l_min -13
_diffrn_reflns_number 18328
_diffrn_reflns_point_group_measured_fraction_full 0.999
_diffrn_reflns_point_group_measured_fraction_max 0.997
_diffrn_reflns_theta_full 25.242
_diffrn_reflns_theta_max 25.426
_diffrn_reflns_theta_min 2.933
_diffrn_source_current 30.0
_diffrn_source_power 1.5
_diffrn_source_voltage 50.0
_diffrn_standards_number 0
_exptl_absorpt_coefficient_mu 1.916
_exptl_absorpt_correction_T_max 0.5619
_exptl_absorpt_correction_T_min 0.4712
_exptl_absorpt_correction_type multi-scan
_exptl_absorpt_process_details
;
SADABS-2016/2 (Bruker,2016/2) was used for absorption correction.
wR2(int) was 0.0679 before and 0.0593 after correction.
The Ratio of minimum to maximum transmission is 0.8386.
The \l/2 correction factor is Not present.
;
_exptl_crystal_colour colourless
_exptl_crystal_colour_primary colourless
_exptl_crystal_density_diffrn 1.540
_exptl_crystal_description shard
_exptl_crystal_F_000 388
_exptl_crystal_size_max 0.2
_exptl_crystal_size_mid 0.1
_exptl_crystal_size_min 0.05
_refine_diff_density_max 0.514
_refine_diff_density_min -0.400
_refine_diff_density_rms 0.061
_refine_ls_abs_structure_details
;
 Flack x determined using 1113 quotients [(I+)-(I-)]/[(I+)+(I-)]
 (Parsons, Flack and Wagner, Acta Cryst. B69 (2013) 249-259).
;
_refine_ls_abs_structure_Flack -0.001(11)
_refine_ls_extinction_coef 0.0046(9)
_refine_ls_extinction_expression Fc^*^=kFc[1+0.001xFc^2^\l^3^/sin(2\q)]^-1/4^
_refine_ls_extinction_method 'SHELXL-2018/3 (Sheldrick 2018)'
_refine_ls_goodness_of_fit_ref 1.064
_refine_ls_hydrogen_treatment mixed
_refine_ls_matrix_type full
_refine_ls_number_parameters 189
_refine_ls_number_reflns 3076
_refine_ls_number_restraints 2
_refine_ls_restrained_S_all 1.064
_refine_ls_R_factor_all 0.0396
_refine_ls_R_factor_gt 0.0300
_refine_ls_shift/su_max 0.001
_refine_ls_shift/su_mean 0.000
_refine_ls_structure_factor_coef Fsqd
_refine_ls_weighting_details 'w=1/[\s^2^(Fo^2^)+(0.0145P)^2^+0.8166P] where P=(Fo^2^+2Fc^2^)/3'
_refine_ls_weighting_scheme calc
_refine_ls_wR_factor_gt 0.0548
_refine_ls_wR_factor_ref 0.0583
_reflns_Friedel_coverage 0.881
_reflns_Friedel_fraction_full 0.999
_reflns_Friedel_fraction_max 0.997
_reflns_number_gt 2670
_reflns_number_total 3076
_reflns_threshold_expression 'I > 2\s(I)'
_cod_data_source_file ao0c02208_si_002.cif
_cod_data_source_block umd1786b_b
_cod_depositor_comments 'Adding full bibliography for 4517833--4517834.cif.'
_cod_database_code 4517833
_shelx_shelxl_version_number 2018/3
_shelx_space_group_comment
;
The symmetry employed for this shelxl refinement is uniquely defined
by the following loop, which should always be used as a source of
symmetry information in preference to the above space-group names.
They are only intended as comments.
;
_shelx_estimated_absorpt_t_max 0.910
_shelx_estimated_absorpt_t_min 0.701
_olex2_refinement_description
;
1. Fixed Uiso
 At 1.2 times of:
  All C(H) groups, All C(H,H) groups, All N(H) groups
 At 1.5 times of:
  All C(H,H,H) groups
2. Restrained distances
 N1-H1
 0.87 with sigma of 0.01
3.a Secondary CH2 refined with riding coordinates:
 C11(H11A,H11B), C12(H12A,H12B)
3.b Aromatic/amide H refined with riding coordinates:
 C4(H4), C5(H5), C6(H6), C8(H8)
3.c Idealised Me refined as rotating group:
 C1(H1A,H1B,H1C), C13(H13A,H13B,H13C), C14(H14A,H14B,H14C), C15(H15A,H15B,H15C)
;
_olex2_submission_special_instructions 'No special instructions were received'

loop_
_space_group_symop_operation_xyz
'x, y, z'
'-x, y+1/2, -z'

loop_
_atom_site_label
_atom_site_type_symbol
_atom_site_fract_x
_atom_site_fract_y
_atom_site_fract_z
_atom_site_U_iso_or_equiv
_atom_site_adp_type
_atom_site_occupancy
_atom_site_site_symmetry_order
_atom_site_calc_flag
_atom_site_refinement_flags_posn
_atom_site_refinement_flags_adp
_atom_site_refinement_flags_occupancy
_atom_site_disorder_assembly
_atom_site_disorder_group
I I -0.21809(5) 0.71900(6) 0.91776(3) 0.05725(17) Uani 1 1 d . . . . .
O1 O 0.4938(6) 0.5097(6) 0.3837(6) 0.0792(17) Uani 1 1 d . . . . .
O2 O 0.3333(6) 0.3405(4) 0.4358(4) 0.0509(11) Uani 1 1 d . . . . .
N1 N 0.0216(7) 0.5704(6) 0.6865(6) 0.0528(14) Uani 1 1 d D . . . .
H1 H -0.059(7) 0.617(6) 0.712(6) 0.063 Uiso 1 1 d D U . . .
N2 N 0.6574(10) 0.2830(9) 0.8947(9) 0.059(2) Uani 1 1 d . . . . .
C1 C 0.6074(10) 0.2824(8) 0.4002(8) 0.073(2) Uani 1 1 d . . . . .
H1A H 0.716802 0.322159 0.392911 0.110 Uiso 1 1 calc R U . . .
H1B H 0.567321 0.224551 0.330657 0.110 Uiso 1 1 calc R U . . .
H1C H 0.621502 0.229523 0.474307 0.110 Uiso 1 1 calc R U . . .
C2 C 0.4786(8) 0.3921(8) 0.4042(6) 0.0507(17) Uani 1 1 d . . . . .
C3 C 0.1979(8) 0.4315(6) 0.4448(6) 0.0409(14) Uani 1 1 d . . . . .
C4 C 0.0886(9) 0.4737(7) 0.3399(6) 0.0553(18) Uani 1 1 d . . . . .
H4 H 0.108130 0.447393 0.263097 0.066 Uiso 1 1 calc R U . . .
C5 C -0.0528(9) 0.5571(8) 0.3499(7) 0.062(2) Uani 1 1 d . . . . .
H5 H -0.124912 0.587773 0.278492 0.074 Uiso 1 1 calc R U . . .
C6 C -0.0881(8) 0.5947(7) 0.4607(7) 0.0532(18) Uani 1 1 d . . . . .
H6 H -0.183661 0.648832 0.466069 0.064 Uiso 1 1 calc R U . . .
C7 C 0.0238(7) 0.5491(6) 0.5652(6) 0.0391(14) Uani 1 1 d . . . . .
C8 C 0.1609(9) 0.5036(8) 0.7559(6) 0.0588(19) Uani 1 1 d . . . . .
H8 H 0.185968 0.502126 0.841344 0.071 Uiso 1 1 calc R U . . .
C9 C 0.2567(8) 0.4401(7) 0.6830(6) 0.0490(16) Uani 1 1 d . . . . .
C10 C 0.1705(7) 0.4677(6) 0.5600(5) 0.0352(13) Uani 1 1 d . . . . .
C11 C 0.4187(10) 0.3537(10) 0.7194(7) 0.072(2) Uani 1 1 d . . . . .
H11A H 0.389574 0.258712 0.702057 0.087 Uiso 1 1 calc R U . . .
H11B H 0.503439 0.380319 0.670599 0.087 Uiso 1 1 calc R U . . .
C12 C 0.4943(9) 0.3690(8) 0.8493(7) 0.0588(19) Uani 1 1 d . . . . .
H12A H 0.407183 0.344901 0.896996 0.071 Uiso 1 1 calc R U . . .
H12B H 0.523397 0.464272 0.865365 0.071 Uiso 1 1 calc R U . . .
C13 C 0.7920(10) 0.3084(10) 0.8194(8) 0.082(3) Uani 1 1 d . . . . .
H13A H 0.901303 0.272365 0.861109 0.123 Uiso 1 1 calc R U . . .
H13B H 0.802920 0.404721 0.807592 0.123 Uiso 1 1 calc R U . . .
H13C H 0.758687 0.264541 0.741008 0.123 Uiso 1 1 calc R U . . .
C14 C 0.7185(11) 0.3283(9) 1.0237(8) 0.074(2) Uani 1 1 d . . . . .
H14A H 0.629695 0.311040 1.070530 0.111 Uiso 1 1 calc R U . . .
H14B H 0.743430 0.424197 1.024894 0.111 Uiso 1 1 calc R U . . .
H14C H 0.821746 0.279115 1.059133 0.111 Uiso 1 1 calc R U . . .
C15 C 0.6173(14) 0.1350(11) 0.8941(10) 0.064(3) Uani 1 1 d . . . . .
H15A H 0.721935 0.084852 0.924009 0.097 Uiso 1 1 calc R U . . .
H15B H 0.569126 0.106529 0.811753 0.097 Uiso 1 1 calc R U . . .
H15C H 0.534934 0.118065 0.946179 0.097 Uiso 1 1 calc R U . . .

loop_
_atom_site_aniso_label
_atom_site_aniso_U_11
_atom_site_aniso_U_22
_atom_site_aniso_U_33
_atom_site_aniso_U_23
_atom_site_aniso_U_13
_atom_site_aniso_U_12
I 0.0537(2) 0.0652(3) 0.0571(2) -0.0073(4) 0.02138(16) -0.0065(4)
O1 0.046(3) 0.056(3) 0.138(5) 0.026(3) 0.023(3) 0.004(2)
O2 0.056(3) 0.041(2) 0.064(3) 0.009(2) 0.030(2) 0.016(2)
N1 0.047(3) 0.054(4) 0.060(4) -0.011(3) 0.018(3) 0.008(3)
N2 0.040(4) 0.064(5) 0.074(5) 0.025(4) 0.013(3) 0.014(3)
C1 0.066(5) 0.074(5) 0.088(6) 0.006(4) 0.034(4) 0.029(4)
C2 0.042(4) 0.057(5) 0.053(4) 0.003(3) 0.009(3) 0.010(3)
C3 0.040(3) 0.031(3) 0.055(4) 0.003(3) 0.018(3) 0.008(3)
C4 0.063(4) 0.057(5) 0.046(4) -0.004(4) 0.012(3) 0.010(4)
C5 0.053(4) 0.073(5) 0.054(5) 0.008(4) -0.003(4) 0.018(4)
C6 0.037(4) 0.054(4) 0.068(5) 0.004(4) 0.008(3) 0.019(3)
C7 0.031(3) 0.039(4) 0.050(4) -0.008(3) 0.013(3) -0.002(3)
C8 0.053(4) 0.081(5) 0.042(4) -0.005(4) 0.006(3) 0.004(4)
C9 0.037(3) 0.061(4) 0.049(4) 0.003(3) 0.010(3) 0.002(3)
C10 0.031(3) 0.032(3) 0.044(4) 0.002(3) 0.011(3) 0.001(2)
C11 0.056(5) 0.102(7) 0.057(5) -0.012(5) 0.006(4) 0.013(4)
C12 0.046(4) 0.069(5) 0.062(5) 0.004(4) 0.011(3) 0.002(4)
C13 0.046(4) 0.114(7) 0.089(6) 0.043(5) 0.022(4) 0.021(4)
C14 0.069(5) 0.087(6) 0.066(5) 0.002(5) 0.013(4) 0.004(5)
C15 0.069(7) 0.063(7) 0.060(6) 0.000(5) 0.009(5) -0.002(5)

loop_
_atom_type_symbol
_atom_type_description
_atom_type_scat_dispersion_real
_atom_type_scat_dispersion_imag
_atom_type_scat_source
C C 0.0033 0.0016 'International Tables Vol C Tables 4.2.6.8 and 6.1.1.4'
H H 0.0000 0.0000 'International Tables Vol C Tables 4.2.6.8 and 6.1.1.4'
I I -0.4742 1.8119 'International Tables Vol C Tables 4.2.6.8 and 6.1.1.4'
N N 0.0061 0.0033 'International Tables Vol C Tables 4.2.6.8 and 6.1.1.4'
O O 0.0106 0.0060 'International Tables Vol C Tables 4.2.6.8 and 6.1.1.4'

loop_
_geom_angle_atom_site_label_1
_geom_angle_atom_site_label_2
_geom_angle_atom_site_label_3
_geom_angle
_geom_angle_site_symmetry_1
_geom_angle_site_symmetry_3
_geom_angle_publ_flag
C2 O2 C3 117.8(5) . . ?
C7 N1 H1 123(5) . . ?
C7 N1 C8 108.6(5) . . ?
C8 N1 H1 128(5) . . ?
C13 N2 C12 111.2(7) . . ?
C14 N2 C12 104.2(7) . . ?
C14 N2 C13 110.9(7) . . ?
C15 N2 C12 111.9(9) . . ?
C15 N2 C13 109.5(9) . . ?
C15 N2 C14 109.0(9) . . ?
H1A C1 H1B 109.5 . . ?
H1A C1 H1C 109.5 . . ?
H1B C1 H1C 109.5 . . ?
C2 C1 H1A 109.5 . . ?
C2 C1 H1B 109.5 . . ?
C2 C1 H1C 109.5 . . ?
O1 C2 O2 122.3(6) . . ?
O1 C2 C1 127.3(7) . . ?
O2 C2 C1 110.4(6) . . ?
C4 C3 O2 119.4(5) . . ?
C4 C3 C10 121.6(5) . . ?
C10 C3 O2 118.9(5) . . ?
C3 C4 H4 120.4 . . ?
C3 C4 C5 119.1(6) . . ?
C5 C4 H4 120.4 . . ?
C4 C5 H5 118.9 . . ?
C6 C5 C4 122.1(7) . . ?
C6 C5 H5 118.9 . . ?
C5 C6 H6 121.3 . . ?
C5 C6 C7 117.4(6) . . ?
C7 C6 H6 121.3 . . ?
N1 C7 C6 130.4(6) . . ?
N1 C7 C10 106.9(5) . . ?
C6 C7 C10 122.7(6) . . ?
N1 C8 H8 124.5 . . ?
C9 C8 N1 111.0(6) . . ?
C9 C8 H8 124.5 . . ?
C8 C9 C10 105.5(6) . . ?
C8 C9 C11 129.1(6) . . ?
C10 C9 C11 125.4(6) . . ?
C3 C10 C7 117.1(5) . . ?
C3 C10 C9 134.9(5) . . ?
C7 C10 C9 108.0(5) . . ?
C9 C11 H11A 109.3 . . ?
C9 C11 H11B 109.3 . . ?
H11A C11 H11B 108.0 . . ?
C12 C11 C9 111.5(6) . . ?
C12 C11 H11A 109.3 . . ?
C12 C11 H11B 109.3 . . ?
N2 C12 H12A 108.5 . . ?
N2 C12 H12B 108.5 . . ?
C11 C12 N2 115.0(7) . . ?
C11 C12 H12A 108.5 . . ?
C11 C12 H12B 108.5 . . ?
H12A C12 H12B 107.5 . . ?
N2 C13 H13A 109.5 . . ?
N2 C13 H13B 109.5 . . ?
N2 C13 H13C 109.5 . . ?
H13A C13 H13B 109.5 . . ?
H13A C13 H13C 109.5 . . ?
H13B C13 H13C 109.5 . . ?
N2 C14 H14A 109.5 . . ?
N2 C14 H14B 109.5 . . ?
N2 C14 H14C 109.5 . . ?
H14A C14 H14B 109.5 . . ?
H14A C14 H14C 109.5 . . ?
H14B C14 H14C 109.5 . . ?
N2 C15 H15A 109.5 . . ?
N2 C15 H15B 109.5 . . ?
N2 C15 H15C 109.5 . . ?
H15A C15 H15B 109.5 . . ?
H15A C15 H15C 109.5 . . ?
H15B C15 H15C 109.5 . . ?

loop_
_geom_bond_atom_site_label_1
_geom_bond_atom_site_label_2
_geom_bond_distance
_geom_bond_site_symmetry_2
_geom_bond_publ_flag
O1 C2 1.186(8) . ?
O2 C2 1.353(8) . ?
O2 C3 1.405(7) . ?
N1 H1 0.867(14) . ?
N1 C7 1.364(8) . ?
N1 C8 1.375(9) . ?
N2 C12 1.535(10) . ?
N2 C13 1.487(11) . ?
N2 C14 1.487(12) . ?
N2 C15 1.485(9) . ?
C1 H1A 0.9600 . ?
C1 H1B 0.9600 . ?
C1 H1C 0.9600 . ?
C1 C2 1.483(9) . ?
C3 C4 1.370(9) . ?
C3 C10 1.381(8) . ?
C4 H4 0.9300 . ?
C4 C5 1.400(9) . ?
C5 H5 0.9300 . ?
C5 C6 1.360(10) . ?
C6 H6 0.9300 . ?
C6 C7 1.386(9) . ?
C7 C10 1.411(8) . ?
C8 H8 0.9300 . ?
C8 C9 1.355(9) . ?
C9 C10 1.426(8) . ?
C9 C11 1.516(10) . ?
C11 H11A 0.9700 . ?
C11 H11B 0.9700 . ?
C11 C12 1.456(10) . ?
C12 H12A 0.9700 . ?
C12 H12B 0.9700 . ?
C13 H13A 0.9600 . ?
C13 H13B 0.9600 . ?
C13 H13C 0.9600 . ?
C14 H14A 0.9600 . ?
C14 H14B 0.9600 . ?
C14 H14C 0.9600 . ?
C15 H15A 0.9600 . ?
C15 H15B 0.9600 . ?
C15 H15C 0.9600 . ?

loop_
_geom_hbond_atom_site_label_D
_geom_hbond_atom_site_label_H
_geom_hbond_atom_site_label_A
_geom_hbond_distance_DH
_geom_hbond_distance_HA
_geom_hbond_distance_DA
_geom_hbond_angle_DHA
_geom_hbond_site_symmetry_A
_geom_hbond_publ_flag
N1 H1 I 0.867(14) 2.98(4) 3.753(5) 150(6) . yes
C4 H4 I 0.93 3.23 4.068(7) 150.5 2_546 yes
C6 H6 O2 0.93 2.57 3.417(8) 152.4 2_556 yes
C12 H12A I 0.97 3.02 3.959(8) 163.7 2_547 yes
C12 H12B I 0.97 3.20 4.098(8) 154.7 1_655 yes
C13 H13A I 0.96 3.18 4.085(8) 157.7 2_647 yes
C14 H14B I 0.96 3.16 4.067(9) 157.6 1_655 yes
C14 H14C I 0.96 3.13 3.995(8) 151.2 2_647 yes
C15 H15B O1 0.96 2.33 3.274(13) 167.7 2_646 yes
C15 H15C I 0.96 3.30 4.165(11) 151.2 2_547 yes

loop_
_geom_torsion_atom_site_label_1
_geom_torsion_atom_site_label_2
_geom_torsion_atom_site_label_3
_geom_torsion_atom_site_label_4
_geom_torsion
_geom_torsion_site_symmetry_1
_geom_torsion_site_symmetry_2
_geom_torsion_site_symmetry_3
_geom_torsion_site_symmetry_4
_geom_torsion_publ_flag
O2 C3 C4 C5 175.8(6) . . . . ?
O2 C3 C10 C7 -174.3(5) . . . . ?
O2 C3 C10 C9 4.4(10) . . . . ?
N1 C7 C10 C3 179.3(5) . . . . ?
N1 C7 C10 C9 0.2(7) . . . . ?
N1 C8 C9 C10 -0.7(8) . . . . ?
N1 C8 C9 C11 -179.1(7) . . . . ?
C2 O2 C3 C4 79.5(8) . . . . ?
C2 O2 C3 C10 -105.4(6) . . . . ?
C3 O2 C2 O1 -0.5(10) . . . . ?
C3 O2 C2 C1 179.5(6) . . . . ?
C3 C4 C5 C6 -1.8(11) . . . . ?
C4 C3 C10 C7 0.6(9) . . . . ?
C4 C3 C10 C9 179.3(7) . . . . ?
C4 C5 C6 C7 1.1(11) . . . . ?
C5 C6 C7 N1 179.7(7) . . . . ?
C5 C6 C7 C10 0.5(10) . . . . ?
C6 C7 C10 C3 -1.3(9) . . . . ?
C6 C7 C10 C9 179.6(6) . . . . ?
C7 N1 C8 C9 0.9(8) . . . . ?
C8 N1 C7 C6 180.0(7) . . . . ?
C8 N1 C7 C10 -0.7(7) . . . . ?
C8 C9 C10 C3 -178.5(7) . . . . ?
C8 C9 C10 C7 0.3(7) . . . . ?
C8 C9 C11 C12 -14.0(12) . . . . ?
C9 C11 C12 N2 179.0(7) . . . . ?
C10 C3 C4 C5 0.9(10) . . . . ?
C10 C9 C11 C12 167.9(7) . . . . ?
C11 C9 C10 C3 0.0(12) . . . . ?
C11 C9 C10 C7 178.8(7) . . . . ?
C13 N2 C12 C11 54.4(10) . . . . ?
C14 N2 C12 C11 173.9(7) . . . . ?
C15 N2 C12 C11 -68.4(12) . . . . ?
